data_1505105
loop_
_publ_author_name
'Schmidt, Wolfgang'
'Wilczok, Ursula'
'Weidenthaler, Claudia'
'Medenbach, Olaf'
'Goddard, Richard'
'Buth, Gernot'
'Cepak, Alexander'

_publ_section_title
;
 Preparation and morphology of pyramidal MFI single-crystal segments.
;
_journal_issue 48
_journal_name_full 'The journal of physical chemistry. B'
_journal_page_first 13538
_journal_page_last 13543
_journal_paper_doi 10.1021/jp075934p
_journal_volume 111
_journal_year 2007
_chemical_compound_source 'reaction solution'
_chemical_formula_moiety '(O2 Si)24, C12 H28 N 1+, O H 1-'
_chemical_formula_sum 'C12 H29 N O49 Si24'
_chemical_formula_weight 1645.52
_chemical_melting_point ?
_chemical_name_common 'TPA ZSM-5'
_chemical_name_systematic
; 
 tetra-n-propyl-ammonium hydroxide tecto-alumosilicate
;
_space_group_IT_number 62
_symmetry_cell_setting orthorhombic
_symmetry_Int_Tables_number 62
_symmetry_space_group_name_Hall '-P 2ac 2n'
_symmetry_space_group_name_H-M 'P n m a'
_atom_sites_solution_hydrogens none
_atom_sites_solution_primary direct
_atom_sites_solution_secondary difmap
_audit_block_code WUM-UA-014-02
_audit_creation_date 2007-05-11
_cell_angle_alpha 90.0
_cell_angle_beta 90.0
_cell_angle_gamma 90.0
_cell_formula_units_Z 4
_cell_length_a 20.0837(9)
_cell_length_b 19.9700(9)
_cell_length_c 13.4146(4)
_cell_measurement_reflns_used 15121
_cell_measurement_temperature 293
_cell_measurement_theta_max 31.0
_cell_measurement_theta_min 2.91
_cell_volume 5380.2(4)
_computing_cell_refinement 'Denzo / Scalepack (Otwinowski 1997)'
_computing_data_collection 'Collect software (Nonius, 1998)'
_computing_data_reduction 'Denzo / Scalepack (Otwinowski 1997)'
_computing_molecular_graphics 'DIAMOND (Crystal Impact GbR, 2005)'
_computing_structure_refinement 'SHELXL-97 (Sheldrick, 1997)'
_computing_structure_solution 'SHELXS-97 (Sheldrick, 1990)'
_diffrn_ambient_temperature 293
_diffrn_detector_area_resol_mean 18.18
_diffrn_measured_fraction_theta_full 0.984
_diffrn_measured_fraction_theta_max 0.984
_diffrn_measurement_device_type 'Nonius KappaCCD'
_diffrn_measurement_method 'CCD \w-scan'
_diffrn_radiation_monochromator graphite
_diffrn_radiation_source '0.3 mm focus rotating anode'
_diffrn_radiation_type MoK\a
_diffrn_radiation_wavelength 0.71073
_diffrn_reflns_av_R_equivalents 0.1357
_diffrn_reflns_av_sigmaI/netI 0.0987
_diffrn_reflns_limit_h_max 28
_diffrn_reflns_limit_h_min -29
_diffrn_reflns_limit_k_max 28
_diffrn_reflns_limit_k_min -28
_diffrn_reflns_limit_l_max 18
_diffrn_reflns_limit_l_min -18
_diffrn_reflns_number 40360
_diffrn_reflns_theta_full 31.00
_diffrn_reflns_theta_max 31.00
_diffrn_reflns_theta_min 3.04
_diffrn_standards_decay_% 0.0
_diffrn_standards_number 0
_exptl_absorpt_coefficient_mu 0.685
_exptl_absorpt_correction_T_max 0.97018
_exptl_absorpt_correction_T_min 0.94796
_exptl_absorpt_correction_type gaussian
_exptl_absorpt_process_details 'Xprep, Sheldrick (2005)'
_exptl_crystal_colour colourless
_exptl_crystal_density_diffrn 2.031
_exptl_crystal_density_meas ?
_exptl_crystal_density_method none
_exptl_crystal_description prism
_exptl_crystal_F_000 3344
_exptl_crystal_size_max 0.06
_exptl_crystal_size_mid 0.05
_exptl_crystal_size_min 0.04
_refine_diff_density_max 0.931
_refine_diff_density_min -0.863
_refine_diff_density_rms 0.136
_refine_ls_extinction_method none
_refine_ls_goodness_of_fit_ref 1.018
_refine_ls_hydrogen_treatment none
_refine_ls_matrix_type full
_refine_ls_number_parameters 371
_refine_ls_number_reflns 8662
_refine_ls_number_restraints 0
_refine_ls_restrained_S_all 1.018
_refine_ls_R_factor_all 0.1739
_refine_ls_R_factor_gt 0.0819
_refine_ls_shift/su_max 0.000
_refine_ls_shift/su_mean 0.000
_refine_ls_structure_factor_coef Fsqd
_refine_ls_weighting_details 'calc w=1/[\s^2^(Fo^2^)+(0.0695P)^2^+26.0135P] where P=(Fo^2^+2Fc^2^)/3'
_refine_ls_weighting_scheme calc
_refine_ls_wR_factor_gt 0.1746
_refine_ls_wR_factor_ref 0.2180
_reflns_number_gt 4216
_reflns_number_total 8662
_reflns_threshold_expression I>2\s(I)
_cod_data_source_file jp075934p_tpazsm5_1030.cif
_cod_data_source_block TPA_ZSM-5
_cod_depositor_comments
;
The following automatic conversions were performed:

'_chemical_melting_point' value 'not determined' was changed to '?' -
the value is undefined or not
given.

'_exptl_absorpt_correction_type' value 'Gaussian' changed to
'gaussian' according to
/home/saulius/struct/CIF-dictionaries/cif_core.dic dictionary named
'cif_core.dic' version 2.4.1 from 2010-06-29.

Automatic conversion script
Id: cif_fix_values 1715 2011-07-08 13:25:40Z adriana 

The following automatic conversions were performed:

'_exptl_crystal_density_meas' value 'none' was changed to '?' - the
value is perceived as not measured.

Automatic conversion script
Id: cif_fix_values 3008 2015-01-20 13:52:24Z robertas 
;
_cod_database_code 1505105

loop_
_symmetry_equiv_pos_as_xyz
'x, y, z'
'-x+1/2, -y, z+1/2'
'-x, y+1/2, -z'
'x+1/2, -y+1/2, -z+1/2'
'-x, -y, -z'
'x-1/2, y, -z-1/2'
'x, -y-1/2, z'
'-x-1/2, y-1/2, z-1/2'

loop_
_atom_site_label
_atom_site_type_symbol
_atom_site_fract_x
_atom_site_fract_y
_atom_site_fract_z
_atom_site_U_iso_or_equiv
_atom_site_adp_type
_atom_site_occupancy
_atom_site_symmetry_multiplicity
_atom_site_calc_flag
_atom_site_refinement_flags
C1 C 0.0019(14) -0.1862(14) 0.050(2) 0.209(11) Uiso 1 1 d .
C2 C 0.010(2) 0.143(2) -0.005(4) 0.34(2) Uiso 1 1 d .
C3 C -0.0168(8) 0.0857(8) 0.0366(10) 0.113(5) Uiso 1 1 d .
C4 C -0.104(4) -0.2500 0.129(5) 0.27(3) Uiso 1 2 d S
C5 C -0.138(4) -0.2500 0.150(5) 0.32(4) Uiso 1 2 d S
C6 C -0.2105(13) -0.2500 0.1719(17) 0.135(8) Uiso 1 2 d S
C7 C 0.015(2) -0.2500 0.220(4) 0.26(2) Uiso 1 2 d S
C8 C 0.0641(18) -0.2500 0.249(2) 0.174(12) Uiso 1 2 d S
C9 C 0.0894(13) -0.2500 0.3570(18) 0.137(8) Uiso 1 2 d S
N N -0.0206(7) -0.2500 0.1131(8) 0.073(4) Uani 1 2 d S
O1 O -0.1088(3) -0.2500 0.4371(4) 0.0257(14) Uani 1 2 d S
O2 O 0.1141(2) -0.0545(3) 0.2220(3) 0.0317(10) Uani 1 1 d .
O3 O 0.1938(3) 0.1297(2) 0.0782(3) 0.0354(11) Uani 1 1 d .
O4 O 0.1892(4) 0.2500 0.1455(5) 0.0350(16) Uani 1 2 d S
O5 O 0.1872(2) -0.1304(2) 0.1131(3) 0.0275(9) Uani 1 1 d .
O6 O -0.0038(2) -0.0486(2) 0.2928(3) 0.0327(10) Uani 1 1 d .
O7 O 0.2089(3) -0.2500 0.0584(5) 0.0301(15) Uani 1 2 d S
O8 O 0.2428(2) -0.0561(3) 0.2515(3) 0.0409(12) Uani 1 1 d .
O9 O -0.0038(2) 0.1524(3) 0.2925(3) 0.0369(12) Uani 1 1 d .
O10 O 0.1928(3) -0.0005(2) 0.0910(3) 0.0409(12) Uani 1 1 d .
O11 O 0.1166(2) 0.1586(3) 0.2283(3) 0.0372(12) Uani 1 1 d .
O12 O -0.0806(3) -0.1282(2) 0.3932(4) 0.0394(13) Uani 1 1 d .
O13 O 0.1915(2) 0.0585(2) -0.0816(3) 0.0349(11) Uani 1 1 d .
O14 O -0.1280(2) -0.0578(3) 0.2460(3) 0.0448(13) Uani 1 1 d .
O15 O 0.3024(2) -0.1527(2) 0.0366(4) 0.0429(12) Uani 1 1 d .
O16 O 0.0967(3) -0.0609(2) 0.4142(3) 0.0385(11) Uani 1 1 d .
O17 O -0.0975(3) 0.1311(2) 0.4252(3) 0.0368(12) Uani 1 1 d .
O18 O 0.1924(3) -0.1522(3) -0.0748(3) 0.0394(12) Uani 1 1 d .
O19 O 0.0777(3) 0.0520(2) 0.3224(4) 0.0459(13) Uani 1 1 d .
O20 O -0.0793(4) 0.2500 0.3555(5) 0.0384(18) Uani 1 2 d S
O21 O -0.1257(2) 0.1564(3) 0.2380(3) 0.0438(13) Uani 1 1 d .
O22 O -0.0925(3) 0.0011(2) 0.4139(3) 0.0443(13) Uani 1 1 d .
O23 O 0.2450(3) 0.1558(3) 0.2538(4) 0.0503(15) Uani 1 1 d .
O24 O 0.0932(3) 0.1619(3) 0.4203(4) 0.0515(15) Uani 1 1 d .
O25 O 0.2989(2) 0.0601(3) 0.0289(4) 0.0574(16) Uani 1 1 d .
O26 O 0.3082(4) 0.0496(2) 0.3069(4) 0.070(2) Uani 1 1 d .
O27 O 0.2842(16) -0.2225(18) -0.066(2) 0.271(19) Uiso 0.50 1 d P
Si1 Si 0.22544(8) -0.17357(8) 0.02861(12) 0.0207(3) Uani 1 1 d .
Si2 Si -0.07715(7) -0.05740(8) 0.33748(11) 0.0178(3) Uani 1 1 d .
Si3 Si 0.19193(8) -0.12887(8) -0.18778(11) 0.0176(3) Uani 1 1 d .
Si4 Si 0.07110(8) 0.13094(8) 0.31685(12) 0.0176(3) Uani 1 1 d .
Si5 Si -0.07680(7) 0.17241(7) 0.32772(11) 0.0163(3) Uani 1 1 d .
Si6 Si 0.22035(7) 0.06141(8) 0.02942(11) 0.0170(3) Uani 1 1 d .
Si7 Si 0.12257(7) -0.06309(7) 0.52632(10) 0.0153(3) Uani 1 1 d .
Si8 Si -0.12117(8) -0.17360(8) 0.47103(12) 0.0202(3) Uani 1 1 d .
Si9 Si 0.30698(9) -0.02914(8) 0.30767(11) 0.0191(3) Uani 1 1 d .
Si10 Si 0.18551(7) -0.06006(8) 0.16943(11) 0.0178(3) Uani 1 1 d .
Si11 Si 0.18717(8) 0.17318(7) 0.17828(11) 0.0181(3) Uani 1 1 d .
Si12 Si 0.07137(8) -0.02707(7) 0.31374(11) 0.0156(3) Uani 1 1 d .

loop_
_atom_site_aniso_label
_atom_site_aniso_U_11
_atom_site_aniso_U_22
_atom_site_aniso_U_33
_atom_site_aniso_U_23
_atom_site_aniso_U_13
_atom_site_aniso_U_12
N 0.085(10) 0.088(9) 0.047(6) 0.000 0.012(6) 0.000
O1 0.040(4) 0.011(3) 0.026(3) 0.000 0.005(3) 0.000
O2 0.021(2) 0.047(3) 0.026(2) -0.010(2) 0.0050(16) 0.000(2)
O3 0.059(3) 0.022(2) 0.025(2) -0.0085(17) 0.001(2) 0.009(2)
O4 0.061(5) 0.010(3) 0.034(3) 0.000 0.011(3) 0.000
O5 0.027(2) 0.023(2) 0.032(2) -0.0067(18) 0.0060(18) -0.0010(19)
O6 0.018(2) 0.048(3) 0.032(2) -0.001(2) 0.0018(17) -0.006(2)
O7 0.041(4) 0.015(3) 0.034(3) 0.000 0.004(3) 0.000
O8 0.025(2) 0.062(3) 0.036(2) -0.005(3) -0.0151(19) -0.005(3)
O9 0.016(2) 0.060(3) 0.034(2) 0.000(2) 0.0034(19) 0.010(2)
O10 0.059(3) 0.025(2) 0.039(3) 0.015(2) 0.013(3) -0.005(2)
O11 0.023(2) 0.047(3) 0.042(3) 0.015(2) 0.012(2) -0.003(2)
O12 0.048(3) 0.015(2) 0.055(3) 0.008(2) 0.022(2) -0.002(2)
O13 0.041(3) 0.043(3) 0.021(2) -0.0070(19) -0.0017(18) 0.015(3)
O14 0.025(2) 0.073(4) 0.037(2) -0.010(3) -0.011(2) 0.007(3)
O15 0.016(2) 0.038(3) 0.074(4) 0.006(3) 0.000(2) 0.004(2)
O16 0.056(3) 0.038(3) 0.022(2) 0.002(2) -0.012(2) 0.005(3)
O17 0.059(3) 0.023(2) 0.029(2) 0.0052(19) 0.012(2) -0.009(2)
O18 0.039(3) 0.063(3) 0.017(2) 0.015(2) -0.005(2) 0.004(3)
O19 0.051(3) 0.019(2) 0.068(3) 0.000(2) 0.001(3) 0.001(2)
O20 0.061(5) 0.012(3) 0.043(4) 0.000 0.010(3) 0.000
O21 0.029(3) 0.069(4) 0.033(3) -0.005(3) -0.015(2) -0.007(3)
O22 0.071(4) 0.025(2) 0.037(3) -0.011(2) 0.015(3) 0.006(2)
O23 0.029(3) 0.085(4) 0.037(3) 0.008(3) -0.015(2) 0.016(3)
O24 0.063(4) 0.058(4) 0.034(3) -0.027(3) -0.020(3) 0.009(3)
O25 0.012(2) 0.087(4) 0.072(4) -0.003(3) 0.000(2) -0.002(3)
O26 0.125(6) 0.015(2) 0.070(4) 0.002(2) -0.017(4) -0.006(3)
Si1 0.0239(8) 0.0153(7) 0.0230(8) 0.0032(7) -0.0028(6) -0.0013(6)
Si2 0.0146(7) 0.0172(7) 0.0216(7) -0.0014(7) 0.0011(5) 0.0001(6)
Si3 0.0174(7) 0.0189(7) 0.0164(7) 0.0000(6) -0.0019(6) -0.0006(6)
Si4 0.0152(7) 0.0167(7) 0.0208(7) -0.0003(6) 0.0000(6) 0.0010(6)
Si5 0.0158(7) 0.0132(6) 0.0200(7) 0.0014(6) -0.0001(5) -0.0012(5)
Si6 0.0165(7) 0.0173(7) 0.0174(7) -0.0004(6) 0.0014(5) -0.0003(6)
Si7 0.0160(7) 0.0154(7) 0.0145(6) 0.0014(6) 0.0004(5) -0.0003(5)
Si8 0.0190(8) 0.0162(7) 0.0253(8) -0.0023(7) 0.0002(6) -0.0003(6)
Si9 0.0200(8) 0.0200(7) 0.0174(7) 0.0004(6) -0.0001(6) -0.0022(6)
Si10 0.0161(7) 0.0181(7) 0.0190(7) 0.0002(6) 0.0025(5) -0.0014(6)
Si11 0.0191(7) 0.0145(6) 0.0205(7) 0.0020(6) 0.0023(6) 0.0016(6)
Si12 0.0137(7) 0.0168(7) 0.0163(7) 0.0011(6) 0.0018(6) 0.0010(5)

loop_
_atom_type_symbol
_atom_type_description
_atom_type_scat_dispersion_real
_atom_type_scat_dispersion_imag
_atom_type_scat_source
C C 0.0033 0.0016 'International Tables Vol C Tables 4.2.6.8 and 6.1.1.4'
H H 0.0000 0.0000 'International Tables Vol C Tables 4.2.6.8 and 6.1.1.4'
N N 0.0061 0.0033 'International Tables Vol C Tables 4.2.6.8 and 6.1.1.4'
O O 0.0106 0.0060 'International Tables Vol C Tables 4.2.6.8 and 6.1.1.4'
Si Si 0.0817 0.0704 'International Tables Vol C Tables 4.2.6.8 and 6.1.1.4'

loop_
_geom_angle_atom_site_label_1
_geom_angle_atom_site_label_2
_geom_angle_atom_site_label_3
_geom_angle
_geom_angle_site_symmetry_1
_geom_angle_site_symmetry_3
_geom_angle_publ_flag
C2 C1 N 150(4) 5 . y
C1 C2 C3 143(5) 5 . y
C5 C4 N 164(10) . . y
C4 C5 C6 168(10) . . y
C8 C7 N 138(5) . . y
C7 C8 C9 131(5) . . y
C1 N C1 106(2) 7 . y
C1 N C7 110.4(14) 7 . y
C1 N C7 110.4(14) . . y
C1 N C4 110.3(16) 7 . y
C1 N C4 110.3(16) . . y
C7 N C4 109(3) . . y
Si8 O1 Si8 142.5(4) . 7 y
Si12 O2 Si10 147.5(3) . . y
Si6 O3 Si11 146.0(3) . . y
Si11 O4 Si11 147.9(4) . 7_565 y
Si10 O5 Si1 144.2(3) . . y
Si12 O6 Si2 146.7(3) . . y
Si1 O7 Si1 142.4(4) . 7 y
Si9 O8 Si10 158.5(4) . . y
Si5 O9 Si4 150.9(3) . . y
Si6 O10 Si10 163.1(4) . . y
Si11 O11 Si4 152.2(3) . . y
Si2 O12 Si8 145.5(3) . . y
Si9 O13 Si6 150.8(3) 2_554 . y
Si2 O14 Si9 150.2(4) . 6_556 y
Si8 O15 Si1 148.8(3) 6_656 . y
Si7 O16 Si12 156.3(4) . . y
Si7 O17 Si5 149.1(3) 5_556 . y
Si3 O18 Si1 155.8(4) . . y
Si4 O19 Si12 168.3(4) . . y
Si5 O20 Si5 152.7(5) . 7_565 y
Si5 O21 Si3 155.5(4) . 5 y
Si2 O22 Si7 166.4(4) . 5_556 y
Si11 O23 Si3 168.5(4) . 2 y
Si8 O24 Si4 165.2(4) 5_556 . y
Si6 O25 Si7 176.8(5) . 2_554 y
Si9 O26 Si3 176.9(5) . 2 y
O27 O27 Si1 119.4(10) 7 . y
O18 Si1 O15 112.9(3) . . y
O18 Si1 O7 112.5(3) . . y
O15 Si1 O7 115.3(3) . . y
O18 Si1 O5 105.6(3) . . y
O15 Si1 O5 105.8(3) . . y
O7 Si1 O5 103.5(3) . . y
O18 Si1 O27 79.8(9) . . y
O15 Si1 O27 66.4(10) . . y
O7 Si1 O27 79.3(10) . . y
O5 Si1 O27 172.0(9) . . y
O22 Si2 O14 112.1(3) . . y
O22 Si2 O6 109.9(3) . . y
O14 Si2 O6 107.6(2) . . y
O22 Si2 O12 109.9(3) . . y
O14 Si2 O12 109.1(3) . . y
O6 Si2 O12 108.2(3) . . y
O26 Si3 O23 108.5(3) 2_554 2_554 y
O26 Si3 O18 109.7(3) 2_554 . y
O23 Si3 O18 111.6(3) 2_554 . y
O26 Si3 O21 109.0(3) 2_554 5 y
O23 Si3 O21 110.0(3) 2_554 5 y
O18 Si3 O21 108.0(3) . 5 y
O24 Si4 O19 108.9(3) . . y
O24 Si4 O11 110.9(3) . . y
O19 Si4 O11 109.3(3) . . y
O24 Si4 O9 109.7(3) . . y
O19 Si4 O9 110.8(3) . . y
O11 Si4 O9 107.1(3) . . y
O21 Si5 O9 107.1(3) . . y
O21 Si5 O20 110.7(3) . . y
O9 Si5 O20 110.0(3) . . y
O21 Si5 O17 110.8(3) . . y
O9 Si5 O17 110.6(3) . . y
O20 Si5 O17 107.6(3) . . y
O25 Si6 O10 109.8(3) . . y
O25 Si6 O13 110.9(3) . . y
O10 Si6 O13 109.3(3) . . y
O25 Si6 O3 110.4(3) . . y
O10 Si6 O3 109.5(3) . . y
O13 Si6 O3 106.9(2) . . y
O25 Si7 O17 109.9(3) 2 5_556 y
O25 Si7 O16 110.2(3) 2 . y
O17 Si7 O16 107.9(3) 5_556 . y
O25 Si7 O22 109.8(3) 2 5_556 y
O17 Si7 O22 109.7(3) 5_556 5_556 y
O16 Si7 O22 109.3(3) . 5_556 y
O24 Si8 O15 111.3(3) 5_556 6_556 y
O24 Si8 O12 109.6(3) 5_556 . y
O15 Si8 O12 107.4(3) 6_556 . y
O24 Si8 O1 110.3(3) 5_556 . y
O15 Si8 O1 112.2(3) 6_556 . y
O12 Si8 O1 105.8(3) . . y
O26 Si9 O8 110.4(3) . . y
O26 Si9 O13 111.9(3) . 2 y
O8 Si9 O13 109.4(3) . 2 y
O26 Si9 O14 110.0(4) . 6_656 y
O8 Si9 O14 109.2(3) . 6_656 y
O13 Si9 O14 105.8(3) 2 6_656 y
O10 Si10 O8 110.7(3) . . y
O10 Si10 O5 110.0(3) . . y
O8 Si10 O5 110.8(3) . . y
O10 Si10 O2 108.7(3) . . y
O8 Si10 O2 109.8(2) . . y
O5 Si10 O2 106.7(2) . . y
O23 Si11 O11 110.1(3) . . y
O23 Si11 O4 111.6(4) . . y
O11 Si11 O4 108.3(3) . . y
O23 Si11 O3 110.9(3) . . y
O11 Si11 O3 109.1(3) . . y
O4 Si11 O3 106.7(3) . . y
O19 Si12 O16 109.6(3) . . y
O19 Si12 O6 110.9(3) . . y
O16 Si12 O6 109.7(3) . . y
O19 Si12 O2 110.8(3) . . y
O16 Si12 O2 109.5(3) . . y
O6 Si12 O2 106.3(2) . . y

loop_
_geom_bond_atom_site_label_1
_geom_bond_atom_site_label_2
_geom_bond_distance
_geom_bond_site_symmetry_2
_geom_bond_publ_flag
C1 C2 1.08(5) 5 y
C1 N 1.60(3) . y
C2 C1 1.08(5) 5 y
C2 C3 1.39(4) . y
C4 C5 0.72(11) . y
C4 N 1.70(7) . y
C5 C6 1.50(7) . y
C7 C8 1.06(5) . y
C7 N 1.60(5) . y
C8 C9 1.53(3) . y
N C1 1.60(3) 7 y
O1 Si8 1.611(2) . y
O1 Si8 1.612(2) 7 y
O2 Si12 1.597(4) . y
O2 Si10 1.602(4) . y
O3 Si6 1.603(4) . y
O3 Si11 1.605(4) . y
O4 Si11 1.597(2) . y
O4 Si11 1.597(2) 7_565 y
O5 Si10 1.595(4) . y
O5 Si1 1.618(4) . y
O6 Si12 1.595(4) . y
O6 Si2 1.600(4) . y
O7 Si1 1.612(3) . y
O7 Si1 1.612(3) 7 y
O8 Si9 1.587(4) . y
O8 Si10 1.595(4) . y
O9 Si5 1.591(5) . y
O9 Si4 1.598(5) . y
O10 Si6 1.587(4) . y
O10 Si10 1.594(4) . y
O11 Si11 1.594(4) . y
O11 Si4 1.598(4) . y
O12 Si2 1.601(5) . y
O12 Si8 1.605(5) . y
O13 Si9 1.597(4) 2_554 y
O13 Si6 1.599(4) . y
O14 Si2 1.597(4) . y
O14 Si9 1.597(5) 6_556 y
O15 Si8 1.595(5) 6_656 y
O15 Si1 1.604(5) . y
O16 Si7 1.591(4) . y
O16 Si12 1.592(4) . y
O17 Si7 1.588(4) 5_556 y
O17 Si5 1.601(4) . y
O18 Si3 1.586(4) . y
O18 Si1 1.595(4) . y
O19 Si4 1.585(5) . y
O19 Si12 1.587(5) . y
O20 Si5 1.594(2) . y
O20 Si5 1.594(2) 7_565 y
O21 Si5 1.587(5) . y
O21 Si3 1.588(5) 5 y
O22 Si2 1.586(5) . y
O22 Si7 1.593(5) 5_556 y
O23 Si11 1.579(5) . y
O23 Si3 1.585(5) 2 y
O24 Si8 1.580(5) 5_556 y
O24 Si4 1.583(5) . y
O25 Si6 1.578(5) . y
O25 Si7 1.578(5) 2_554 y
O26 Si9 1.574(5) . y
O26 Si3 1.584(5) 2 y
O27 O27 1.10(7) 7 y
O27 Si1 1.99(3) . y
Si3 O26 1.584(5) 2_554 y
Si3 O23 1.585(5) 2_554 y
Si3 O21 1.588(5) 5 y
Si7 O25 1.578(5) 2 y
Si7 O17 1.588(4) 5_556 y
Si7 O22 1.593(5) 5_556 y
Si8 O24 1.580(5) 5_556 y
Si8 O15 1.595(5) 6_556 y
Si9 O13 1.597(4) 2 y
Si9 O14 1.597(5) 6_656 y
